data_4337707
loop_
_publ_author_name
'Varzatskii, Oleg A.'
'Penkova, Larysa V.'
'Kats, Svitlana V.'
'Dolganov, Alexander V.'
'Vologzhanina, Anna V.'
'Pavlov, Alexander A.'
'Novikov, Valentin V.'
'Bogomyakov, Artem S.'
'Nemykin, Victor N.'
'Voloshin, Yan Z.'

_publ_section_title
;
 Chloride Ion-Aided Self-Assembly of Pseudoclathrochelate Metal
 Tris-pyrazoloximates.
;
_journal_issue 6
_journal_name_full 'Inorganic chemistry'
_journal_page_first 3062
_journal_page_last 3071
_journal_paper_doi 10.1021/ic4029047
_journal_volume 53
_journal_year 2014
_chemical_formula_moiety 'C21 H23 B Mn N9 O3 1+, Cl 1-, C2 H6 O'
_chemical_formula_sum 'C23 H29 B Cl Mn N9 O4'
_chemical_formula_weight 596.75
_chemical_name_systematic
;
 ? 
;
_space_group_IT_number 2
_symmetry_cell_setting triclinic
_symmetry_space_group_name_Hall '-P 1'
_symmetry_space_group_name_H-M 'P -1'
_atom_sites_solution_hydrogens mixed
_atom_sites_solution_primary direct
_atom_sites_solution_secondary difmap
_audit_creation_method SHELXL-97
_cell_angle_alpha 108.882(2)
_cell_angle_beta 99.828(2)
_cell_angle_gamma 106.186(2)
_cell_formula_units_Z 2
_cell_length_a 9.0064(7)
_cell_length_b 12.7956(10)
_cell_length_c 13.2377(16)
_cell_measurement_reflns_used 4304
_cell_measurement_temperature 100(2)
_cell_measurement_theta_max 32.90
_cell_measurement_theta_min 2.46
_cell_volume 1327.9(2)
_computing_cell_refinement 'APEX2 (Bruker, 2005)'
_computing_data_collection 'APEX2 (Bruker, 2005)'
_computing_data_reduction 'APEX2 (Bruker, 2005)'
_computing_molecular_graphics 'SHELXTL ver. 5.1 (Sheldrick, 2008)'
_computing_publication_material 'SHELXTL ver. 5.1 (Sheldrick, 2008)'
_computing_structure_refinement 'SHELXTL ver. 5.1 (Sheldrick, 2008)'
_computing_structure_solution 'SHELXTL ver. 5.1 (Sheldrick, 2008)'
_diffrn_ambient_temperature 100(2)
_diffrn_measured_fraction_theta_full 0.992
_diffrn_measured_fraction_theta_max 0.992
_diffrn_measurement_device_type 'Bruker APEX-II CCD'
_diffrn_measurement_method '\w scans'
_diffrn_radiation_monochromator graphite
_diffrn_radiation_source 'fine-focus sealed tube'
_diffrn_radiation_type MoK\a
_diffrn_radiation_wavelength 0.71073
_diffrn_reflns_av_R_equivalents 0.0449
_diffrn_reflns_av_sigmaI/netI 0.0739
_diffrn_reflns_limit_h_max 12
_diffrn_reflns_limit_h_min -12
_diffrn_reflns_limit_k_max 17
_diffrn_reflns_limit_k_min -17
_diffrn_reflns_limit_l_max 18
_diffrn_reflns_limit_l_min -18
_diffrn_reflns_number 15615
_diffrn_reflns_theta_full 29.00
_diffrn_reflns_theta_max 29.00
_diffrn_reflns_theta_min 1.70
_exptl_absorpt_coefficient_mu 0.647
_exptl_absorpt_correction_type none
_exptl_crystal_colour yellow
_exptl_crystal_density_diffrn 1.493
_exptl_crystal_density_method 'not measured'
_exptl_crystal_description prism
_exptl_crystal_F_000 618
_exptl_crystal_size_max 0.32
_exptl_crystal_size_mid 0.16
_exptl_crystal_size_min 0.13
_refine_diff_density_max 2.820
_refine_diff_density_min -1.334
_refine_diff_density_rms 0.106
_refine_ls_extinction_method none
_refine_ls_goodness_of_fit_ref 1.003
_refine_ls_hydrogen_treatment constr
_refine_ls_matrix_type full
_refine_ls_number_parameters 345
_refine_ls_number_reflns 7010
_refine_ls_number_restraints 2
_refine_ls_restrained_S_all 1.028
_refine_ls_R_factor_all 0.1057
_refine_ls_R_factor_gt 0.0651
_refine_ls_shift/su_max 0.004
_refine_ls_shift/su_mean 0.001
_refine_ls_structure_factor_coef Fsqd
_refine_ls_weighting_details 'calc w=1/[\s^2^(Fo^2^)+(0.0050P)^2^+7.0000P] where P=(Fo^2^+2Fc^2^)/3'
_refine_ls_weighting_scheme calc
_refine_ls_wR_factor_gt 0.1298
_refine_ls_wR_factor_ref 0.1482
_reflns_number_gt 4646
_reflns_number_total 7010
_reflns_threshold_expression I>2\s(I)
_cod_data_source_file ic4029047_si_002.cif
_cod_data_source_block MnPzOx
_cod_depositor_comments
;
The following automatic conversions were performed:

'_symmetry_cell_setting' value 'Triclinic' changed to 'triclinic'
according to
/usr/data/users/saulius/crontab/automatic-downloads/current/ACS/lib/dictionaries/cif_core.dic
dictionary named 'cif_core.dic' version 2.4.2 from 2011-04-26.

Automatic conversion script
Id: cif_fix_values 2281 2013-09-26 08:29:07Z andrius 
;
_cod_database_code 4337707

loop_
_symmetry_equiv_pos_as_xyz
'x, y, z'
'-x, -y, -z'

loop_
_atom_site_label
_atom_site_type_symbol
_atom_site_fract_x
_atom_site_fract_y
_atom_site_fract_z
_atom_site_U_iso_or_equiv
_atom_site_adp_type
_atom_site_occupancy
_atom_site_symmetry_multiplicity
_atom_site_calc_flag
_atom_site_refinement_flags
Mn1 Mn 0.95444(7) 0.12181(5) 0.80791(5) 0.01719(14) Uani 1 1 d .
Cl1 Cl 1.34367(12) 0.40723(9) 1.06493(8) 0.0253(2) Uani 1 1 d .
O1 O 0.7379(3) -0.0376(2) 0.5486(2) 0.0208(6) Uani 1 1 d .
O2 O 0.7475(3) -0.1556(2) 0.6650(2) 0.0230(6) Uani 1 1 d .
O3 O 0.5713(3) -0.0355(2) 0.6782(2) 0.0216(6) Uani 1 1 d .
N1 N 0.8722(4) 0.0603(3) 0.6195(3) 0.0196(7) Uani 1 1 d .
N2 N 1.1222(4) 0.2471(3) 0.7589(3) 0.0204(7) Uani 1 1 d .
N3 N 1.2621(4) 0.3412(3) 0.8067(3) 0.0241(7) Uani 1 1 d .
H3A H 1.3116 0.3746 0.8787 0.029 Uiso 1 1 calc R
N4 N 0.8796(4) -0.0747(3) 0.7519(3) 0.0205(7) Uani 1 1 d .
N5 N 1.1255(4) 0.0826(3) 0.9202(3) 0.0203(7) Uani 1 1 d .
N6 N 1.2603(4) 0.1414(3) 1.0069(3) 0.0245(7) Uani 1 1 d .
H6D H 1.3017 0.2189 1.0417 0.029 Uiso 1 1 calc R
N7 N 0.6806(4) 0.0666(3) 0.7662(3) 0.0189(7) Uani 1 1 d .
N8 N 0.8939(4) 0.2587(3) 0.9270(3) 0.0193(7) Uani 1 1 d .
N9 N 0.9740(4) 0.3611(3) 1.0167(3) 0.0214(7) Uani 1 1 d .
H9B H 1.0797 0.3913 1.0451 0.026 Uiso 1 1 calc R
B1 B 0.6474(5) -0.1074(4) 0.6039(4) 0.0204(9) Uani 1 1 d .
C1 C 0.8925(5) 0.1028(4) 0.4523(4) 0.0294(10) Uani 1 1 d .
H1A H 0.8562 0.0178 0.4071 0.044 Uiso 1 1 calc R
H1B H 0.9836 0.1451 0.4320 0.044 Uiso 1 1 calc R
H1C H 0.8038 0.1312 0.4387 0.044 Uiso 1 1 calc R
C2 C 0.9444(5) 0.1242(3) 0.5726(3) 0.0204(8) Uani 1 1 d .
C3 C 1.0889(5) 0.2246(3) 0.6491(3) 0.0221(8) Uani 1 1 d .
C4 C 1.2075(6) 0.3044(4) 0.6280(4) 0.0358(11) Uani 1 1 d .
H4A H 1.2122 0.3077 0.5579 0.043 Uiso 1 1 calc R
C5 C 1.3163(6) 0.3775(4) 0.7308(4) 0.0351(11) Uani 1 1 d .
H5A H 1.4121 0.4417 0.7454 0.042 Uiso 1 1 calc R
C6 C 0.9241(6) -0.2499(4) 0.7687(4) 0.0316(10) Uani 1 1 d .
H6A H 0.9021 -0.2890 0.6878 0.047 Uiso 1 1 calc R
H6B H 0.8286 -0.2824 0.7906 0.047 Uiso 1 1 calc R
H6C H 1.0157 -0.2636 0.8066 0.047 Uiso 1 1 calc R
C7 C 0.9631(5) -0.1209(4) 0.8003(3) 0.0211(8) Uani 1 1 d .
C8 C 1.1027(5) -0.0326(4) 0.8928(3) 0.0202(8) Uani 1 1 d .
C9 C 1.2265(5) -0.0458(4) 0.9619(4) 0.0279(9) Uani 1 1 d .
H9A H 1.2403 -0.1174 0.9595 0.033 Uiso 1 1 calc R
C10 C 1.3237(5) 0.0675(4) 1.0339(4) 0.0307(10) Uani 1 1 d .
H10A H 1.4185 0.0895 1.0920 0.037 Uiso 1 1 calc R
C11 C 0.4421(5) 0.1196(4) 0.7892(4) 0.0269(9) Uani 1 1 d .
H11A H 0.3800 0.0431 0.7886 0.040 Uiso 1 1 calc R
H11B H 0.4080 0.1209 0.7154 0.040 Uiso 1 1 calc R
H11C H 0.4232 0.1830 0.8447 0.040 Uiso 1 1 calc R
C12 C 0.6179(5) 0.1379(3) 0.8182(3) 0.0194(8) Uani 1 1 d .
C13 C 0.7370(5) 0.2448(3) 0.9108(3) 0.0189(8) Uani 1 1 d .
C14 C 0.7173(5) 0.3384(4) 0.9909(3) 0.0233(8) Uani 1 1 d .
H14A H 0.6192 0.3497 0.9983 0.028 Uiso 1 1 calc R
C15 C 0.8727(5) 0.4111(4) 1.0571(3) 0.0237(8) Uani 1 1 d .
H15A H 0.9022 0.4833 1.1197 0.028 Uiso 1 1 calc R
C16 C 0.5054(4) -0.2188(3) 0.5073(3) 0.0195(8) Uani 1 1 d .
C17 C 0.4886(6) -0.3353(4) 0.4930(4) 0.0343(11) Uani 1 1 d .
H17A H 0.5609 -0.3483 0.5448 0.041 Uiso 1 1 calc R
C18 C 0.3702(6) -0.4326(4) 0.4057(4) 0.0403(12) Uani 1 1 d .
H18A H 0.3635 -0.5105 0.3975 0.048 Uiso 1 1 calc R
C19 C 0.2617(5) -0.4150(4) 0.3307(4) 0.0308(10) Uani 1 1 d .
H19A H 0.1787 -0.4808 0.2716 0.037 Uiso 1 1 calc R
C20 C 0.2752(5) -0.3019(4) 0.3427(3) 0.0249(9) Uani 1 1 d .
H20A H 0.2014 -0.2894 0.2915 0.030 Uiso 1 1 calc R
C21 C 0.3961(5) -0.2056(4) 0.4292(3) 0.0233(8) Uani 1 1 d .
H21A H 0.4042 -0.1280 0.4351 0.028 Uiso 1 1 calc R
O4 O 0.3407(8) -0.1981(4) 0.7493(4) 0.0960(15) Uani 1 1 d D
H4B H 0.4116 -0.1644 0.7249 0.144 Uiso 1 1 calc R
C22 C 0.3317(10) -0.3199(6) 0.7235(6) 0.0960(15) Uani 1 1 d D
H22D H 0.3171 -0.3418 0.7874 0.115 Uiso 1 1 d R
H22E H 0.4288 -0.3322 0.7044 0.115 Uiso 1 1 d R
C23 C 0.1647(10) -0.3955(7) 0.6147(6) 0.0960(15) Uani 1 1 d D
H23A H 0.0919 -0.4585 0.6290 0.144 Uiso 1 1 calc R
H23B H 0.1946 -0.4305 0.5472 0.144 Uiso 1 1 calc R
H23C H 0.1101 -0.3418 0.6043 0.144 Uiso 1 1 calc R

loop_
_atom_site_aniso_label
_atom_site_aniso_U_11
_atom_site_aniso_U_22
_atom_site_aniso_U_33
_atom_site_aniso_U_23
_atom_site_aniso_U_13
_atom_site_aniso_U_12
Mn1 0.0145(3) 0.0178(3) 0.0176(3) 0.0059(2) 0.0011(2) 0.0068(2)
Cl1 0.0178(5) 0.0264(5) 0.0236(5) 0.0052(4) -0.0005(4) 0.0053(4)
O1 0.0165(13) 0.0166(13) 0.0200(14) 0.0047(11) -0.0023(11) -0.0005(11)
O2 0.0185(14) 0.0195(14) 0.0242(15) 0.0070(12) -0.0024(11) 0.0038(11)
O3 0.0149(13) 0.0191(13) 0.0230(15) 0.0042(11) -0.0007(11) 0.0028(11)
N1 0.0149(15) 0.0187(16) 0.0215(17) 0.0057(13) 0.0012(13) 0.0057(13)
N2 0.0162(15) 0.0197(16) 0.0199(17) 0.0047(13) 0.0002(13) 0.0050(13)
N3 0.0183(16) 0.0231(17) 0.0217(18) 0.0053(14) -0.0014(14) 0.0026(14)
N4 0.0169(15) 0.0223(17) 0.0205(17) 0.0078(14) 0.0023(13) 0.0069(13)
N5 0.0173(16) 0.0243(17) 0.0201(17) 0.0088(14) 0.0048(13) 0.0089(13)
N6 0.0226(17) 0.0267(18) 0.0213(18) 0.0080(15) 0.0011(14) 0.0094(15)
N7 0.0166(15) 0.0193(16) 0.0182(16) 0.0067(13) 0.0014(13) 0.0055(13)
N8 0.0188(16) 0.0203(16) 0.0188(16) 0.0084(13) 0.0028(13) 0.0079(13)
N9 0.0187(16) 0.0222(17) 0.0211(17) 0.0066(14) 0.0027(13) 0.0082(13)
B1 0.018(2) 0.020(2) 0.023(2) 0.0092(18) 0.0040(18) 0.0063(17)
C1 0.031(2) 0.027(2) 0.024(2) 0.0111(18) 0.0031(18) 0.0031(18)
C2 0.0204(19) 0.0197(19) 0.020(2) 0.0074(16) 0.0029(15) 0.0071(15)
C3 0.0207(19) 0.0205(19) 0.022(2) 0.0073(16) 0.0012(16) 0.0064(16)
C4 0.031(2) 0.038(3) 0.028(2) 0.015(2) 0.002(2) -0.002(2)
C5 0.029(2) 0.031(2) 0.031(3) 0.012(2) 0.0000(19) -0.0053(19)
C6 0.036(2) 0.026(2) 0.032(2) 0.0130(19) 0.000(2) 0.014(2)
C7 0.0208(19) 0.024(2) 0.022(2) 0.0115(17) 0.0075(16) 0.0104(16)
C8 0.0188(18) 0.026(2) 0.021(2) 0.0123(17) 0.0073(16) 0.0117(16)
C9 0.030(2) 0.031(2) 0.027(2) 0.0159(19) 0.0035(18) 0.0140(19)
C10 0.028(2) 0.038(3) 0.028(2) 0.015(2) 0.0013(19) 0.016(2)
C11 0.019(2) 0.030(2) 0.029(2) 0.0082(19) 0.0052(17) 0.0112(17)
C12 0.0171(18) 0.0233(19) 0.021(2) 0.0124(16) 0.0042(15) 0.0082(15)
C13 0.0179(18) 0.0223(19) 0.0209(19) 0.0119(16) 0.0058(15) 0.0092(15)
C14 0.022(2) 0.025(2) 0.025(2) 0.0100(17) 0.0063(16) 0.0114(17)
C15 0.024(2) 0.024(2) 0.023(2) 0.0078(17) 0.0072(17) 0.0103(17)
C16 0.0159(17) 0.0183(18) 0.021(2) 0.0070(16) 0.0016(15) 0.0041(15)
C17 0.031(2) 0.024(2) 0.037(3) 0.013(2) -0.008(2) 0.0030(19)
C18 0.042(3) 0.018(2) 0.046(3) 0.011(2) -0.007(2) 0.003(2)
C19 0.026(2) 0.025(2) 0.027(2) 0.0046(18) -0.0031(18) 0.0014(18)
C20 0.023(2) 0.026(2) 0.022(2) 0.0081(17) 0.0010(17) 0.0070(17)
C21 0.023(2) 0.0214(19) 0.024(2) 0.0089(17) 0.0033(17) 0.0089(16)
O4 0.140(4) 0.064(2) 0.080(3) 0.015(2) 0.069(3) 0.023(3)
C22 0.140(4) 0.064(2) 0.080(3) 0.015(2) 0.069(3) 0.023(3)
C23 0.140(4) 0.064(2) 0.080(3) 0.015(2) 0.069(3) 0.023(3)

loop_
_atom_type_symbol
_atom_type_description
_atom_type_scat_dispersion_real
_atom_type_scat_dispersion_imag
_atom_type_scat_source
C C 0.0033 0.0016 'International Tables Vol C Tables 4.2.6.8 and 6.1.1.4'
H H 0.0000 0.0000 'International Tables Vol C Tables 4.2.6.8 and 6.1.1.4'
B B 0.0013 0.0007 'International Tables Vol C Tables 4.2.6.8 and 6.1.1.4'
N N 0.0061 0.0033 'International Tables Vol C Tables 4.2.6.8 and 6.1.1.4'
O O 0.0106 0.0060 'International Tables Vol C Tables 4.2.6.8 and 6.1.1.4'
Cl Cl 0.1484 0.1585 'International Tables Vol C Tables 4.2.6.8 and 6.1.1.4'
Mn Mn 0.3368 0.7283 'International Tables Vol C Tables 4.2.6.8 and 6.1.1.4'

loop_
_geom_angle_atom_site_label_1
_geom_angle_atom_site_label_2
_geom_angle_atom_site_label_3
_geom_angle
N8 Mn1 N2 95.26(12)
N8 Mn1 N5 102.51(12)
N2 Mn1 N5 101.73(12)
N8 Mn1 N4 134.14(12)
N2 Mn1 N4 130.61(12)
N5 Mn1 N4 71.75(12)
N8 Mn1 N1 124.99(12)
N2 Mn1 N1 71.63(12)
N5 Mn1 N1 132.21(12)
N4 Mn1 N1 77.95(12)
N8 Mn1 N7 71.27(12)
N2 Mn1 N7 127.69(12)
N5 Mn1 N7 130.29(12)
N4 Mn1 N7 78.77(12)
N1 Mn1 N7 76.12(12)
N1 O1 B1 115.2(3)
N4 O2 B1 116.9(3)
N7 O3 B1 114.7(3)
C2 N1 O1 115.1(3)
C2 N1 Mn1 119.5(3)
O1 N1 Mn1 125.2(2)
C3 N2 N3 105.0(3)
C3 N2 Mn1 116.1(3)
N3 N2 Mn1 138.7(3)
C5 N3 N2 111.7(3)
C5 N3 H3A 124.2
N2 N3 H3A 124.2
C7 N4 O2 114.3(3)
C7 N4 Mn1 120.7(3)
O2 N4 Mn1 125.0(2)
C8 N5 N6 105.4(3)
C8 N5 Mn1 115.4(3)
N6 N5 Mn1 138.9(3)
C10 N6 N5 111.9(4)
C10 N6 H6D 124.1
N5 N6 H6D 124.1
C12 N7 O3 115.0(3)
C12 N7 Mn1 119.6(3)
O3 N7 Mn1 125.0(2)
C13 N8 N9 105.4(3)
C13 N8 Mn1 117.2(3)
N9 N8 Mn1 137.4(2)
C15 N9 N8 111.6(3)
C15 N9 H9B 124.2
N8 N9 H9B 124.2
O1 B1 O2 113.1(3)
O1 B1 O3 110.4(3)
O2 B1 O3 111.8(3)
O1 B1 C16 106.8(3)
O2 B1 C16 106.5(3)
O3 B1 C16 107.8(3)
C2 C1 H1A 109.5
C2 C1 H1B 109.5
H1A C1 H1B 109.5
C2 C1 H1C 109.5
H1A C1 H1C 109.5
H1B C1 H1C 109.5
N1 C2 C3 113.7(4)
N1 C2 C1 125.5(4)
C3 C2 C1 120.9(4)
N2 C3 C4 110.8(4)
N2 C3 C2 118.7(4)
C4 C3 C2 130.5(4)
C5 C4 C3 105.1(4)
C5 C4 H4A 127.5
C3 C4 H4A 127.5
N3 C5 C4 107.4(4)
N3 C5 H5A 126.3
C4 C5 H5A 126.3
C7 C6 H6A 109.5
C7 C6 H6B 109.5
H6A C6 H6B 109.5
C7 C6 H6C 109.5
H6A C6 H6C 109.5
H6B C6 H6C 109.5
N4 C7 C8 113.1(4)
N4 C7 C6 124.7(4)
C8 C7 C6 122.2(3)
N5 C8 C9 110.3(4)
N5 C8 C7 118.8(3)
C9 C8 C7 130.9(4)
C10 C9 C8 105.0(4)
C10 C9 H9A 127.5
C8 C9 H9A 127.5
N6 C10 C9 107.5(4)
N6 C10 H10A 126.3
C9 C10 H10A 126.3
C12 C11 H11A 109.5
C12 C11 H11B 109.5
H11A C11 H11B 109.5
C12 C11 H11C 109.5
H11A C11 H11C 109.5
H11B C11 H11C 109.5
N7 C12 C13 113.5(3)
N7 C12 C11 124.9(4)
C13 C12 C11 121.5(3)
N8 C13 C14 110.8(4)
N8 C13 C12 118.0(3)
C14 C13 C12 131.2(4)
C15 C14 C13 104.6(4)
C15 C14 H14A 127.7
C13 C14 H14A 127.7
N9 C15 C14 107.5(4)
N9 C15 H15A 126.2
C14 C15 H15A 126.2
C21 C16 C17 116.2(4)
C21 C16 B1 121.6(3)
C17 C16 B1 122.1(4)
C18 C17 C16 122.4(4)
C18 C17 H17A 118.8
C16 C17 H17A 118.8
C19 C18 C17 119.4(4)
C19 C18 H18A 120.3
C17 C18 H18A 120.3
C20 C19 C18 119.4(4)
C20 C19 H19A 120.3
C18 C19 H19A 120.3
C19 C20 C21 120.4(4)
C19 C20 H20A 119.8
C21 C20 H20A 119.8
C16 C21 C20 122.1(4)
C16 C21 H21A 118.9
C20 C21 H21A 118.9
C22 O4 H4B 109.5
O4 C22 C23 101.9(6)
O4 C22 H22D 110.0
C23 C22 H22D 110.6
O4 C22 H22E 111.9
C23 C22 H22E 112.3
H22D C22 H22E 109.9
C22 C23 H23A 109.5
C22 C23 H23B 109.5
H23A C23 H23B 109.5
C22 C23 H23C 109.5
H23A C23 H23C 109.5
H23B C23 H23C 109.5

loop_
_geom_bond_atom_site_label_1
_geom_bond_atom_site_label_2
_geom_bond_distance
Mn1 N8 2.211(3)
Mn1 N2 2.221(3)
Mn1 N5 2.228(3)
Mn1 N4 2.237(3)
Mn1 N1 2.273(3)
Mn1 N7 2.280(3)
O1 N1 1.385(4)
O1 B1 1.489(5)
O2 N4 1.374(4)
O2 B1 1.494(5)
O3 N7 1.392(4)
O3 B1 1.510(5)
N1 C2 1.283(5)
N2 C3 1.348(5)
N2 N3 1.352(4)
N3 C5 1.344(6)
N3 H3A 0.8800
N4 C7 1.285(5)
N5 C8 1.345(5)
N5 N6 1.347(5)
N6 C10 1.340(5)
N6 H6D 0.8800
N7 C12 1.281(5)
N8 C13 1.344(5)
N8 N9 1.349(5)
N9 C15 1.342(5)
N9 H9B 0.8800
B1 C16 1.597(6)
C1 C2 1.490(6)
C1 H1A 0.9800
C1 H1B 0.9800
C1 H1C 0.9800
C2 C3 1.465(5)
C3 C4 1.393(6)
C4 C5 1.377(6)
C4 H4A 0.9500
C5 H5A 0.9500
C6 C7 1.485(6)
C6 H6A 0.9800
C6 H6B 0.9800
C6 H6C 0.9800
C7 C8 1.464(6)
C8 C9 1.402(5)
C9 C10 1.375(6)
C9 H9A 0.9500
C10 H10A 0.9500
C11 C12 1.495(5)
C11 H11A 0.9800
C11 H11B 0.9800
C11 H11C 0.9800
C12 C13 1.474(5)
C13 C14 1.397(6)
C14 C15 1.386(6)
C14 H14A 0.9500
C15 H15A 0.9500
C16 C21 1.387(5)
C16 C17 1.401(6)
C17 C18 1.389(6)
C17 H17A 0.9500
C18 C19 1.388(6)
C18 H18A 0.9500
C19 C20 1.371(6)
C19 H19A 0.9500
C20 C21 1.389(6)
C20 H20A 0.9500
C21 H21A 0.9500
O4 C22 1.459(7)
O4 H4B 0.8400
C22 C23 1.680(8)
C22 H22D 0.9900
C22 H22E 0.9899
C23 H23A 0.9800
C23 H23B 0.9800
C23 H23C 0.9800

loop_
_geom_hbond_atom_site_label_D
_geom_hbond_atom_site_label_H
_geom_hbond_atom_site_label_A
_geom_hbond_distance_DH
_geom_hbond_distance_HA
_geom_hbond_distance_DA
_geom_hbond_angle_DHA
_geom_hbond_site_symmetry_A
_geom_hbond_publ_flag
N3 H3A Cl1 0.88 2.315 3.141(4) 156 1_555 yes
N6 H6D Cl1 0.88 2.240 3.068(4) 157 1_555 yes
N9 H9B Cl1 0.88 2.291 3.126(4) 159 1_555 yes
O4 H4B O3 0.84 2.193 3.008(6) 164 1_555 yes

loop_
_geom_torsion_atom_site_label_1
_geom_torsion_atom_site_label_2
_geom_torsion_atom_site_label_3
_geom_torsion_atom_site_label_4
_geom_torsion
B1 O1 N1 C2 -176.1(3)
B1 O1 N1 Mn1 -2.1(4)
N8 Mn1 N1 C2 78.4(3)
N2 Mn1 N1 C2 -5.1(3)
N5 Mn1 N1 C2 -94.4(3)
N4 Mn1 N1 C2 -145.6(3)
N7 Mn1 N1 C2 133.2(3)
N8 Mn1 N1 O1 -95.4(3)
N2 Mn1 N1 O1 -178.8(3)
N5 Mn1 N1 O1 91.9(3)
N4 Mn1 N1 O1 40.7(3)
N7 Mn1 N1 O1 -40.6(3)
N8 Mn1 N2 C3 -124.0(3)
N5 Mn1 N2 C3 132.0(3)
N4 Mn1 N2 C3 56.1(3)
N1 Mn1 N2 C3 1.2(3)
N7 Mn1 N2 C3 -53.7(3)
N8 Mn1 N2 N3 61.4(4)
N5 Mn1 N2 N3 -42.6(4)
N4 Mn1 N2 N3 -118.5(4)
N1 Mn1 N2 N3 -173.5(4)
N7 Mn1 N2 N3 131.7(4)
C3 N2 N3 C5 -0.1(5)
Mn1 N2 N3 C5 174.9(3)
B1 O2 N4 C7 -178.8(3)
B1 O2 N4 Mn1 0.1(4)
N8 Mn1 N4 C7 -92.8(3)
N2 Mn1 N4 C7 87.0(3)
N5 Mn1 N4 C7 -2.9(3)
N1 Mn1 N4 C7 139.6(3)
N7 Mn1 N4 C7 -142.4(3)
N8 Mn1 N4 O2 88.3(3)
N2 Mn1 N4 O2 -91.8(3)
N5 Mn1 N4 O2 178.2(3)
N1 Mn1 N4 O2 -39.3(3)
N7 Mn1 N4 O2 38.8(3)
N8 Mn1 N5 C8 136.8(3)
N2 Mn1 N5 C8 -125.0(3)
N4 Mn1 N5 C8 4.1(3)
N1 Mn1 N5 C8 -49.3(3)
N7 Mn1 N5 C8 60.9(3)
N8 Mn1 N5 N6 -50.4(4)
N2 Mn1 N5 N6 47.8(4)
N4 Mn1 N5 N6 176.9(4)
N1 Mn1 N5 N6 123.5(4)
N7 Mn1 N5 N6 -126.3(4)
C8 N5 N6 C10 0.8(5)
Mn1 N5 N6 C10 -172.5(3)
B1 O3 N7 C12 168.8(3)
B1 O3 N7 Mn1 -3.8(4)
N8 Mn1 N7 C12 6.3(3)
N2 Mn1 N7 C12 -75.7(3)
N5 Mn1 N7 C12 97.0(3)
N4 Mn1 N7 C12 151.0(3)
N1 Mn1 N7 C12 -128.8(3)
N8 Mn1 N7 O3 178.6(3)
N2 Mn1 N7 O3 96.6(3)
N5 Mn1 N7 O3 -90.7(3)
N4 Mn1 N7 O3 -36.7(3)
N1 Mn1 N7 O3 43.5(3)
N2 Mn1 N8 C13 124.0(3)
N5 Mn1 N8 C13 -132.7(3)
N4 Mn1 N8 C13 -56.1(3)
N1 Mn1 N8 C13 52.8(3)
N7 Mn1 N8 C13 -4.1(3)
N2 Mn1 N8 N9 -54.3(4)
N5 Mn1 N8 N9 49.0(4)
N4 Mn1 N8 N9 125.6(4)
N1 Mn1 N8 N9 -125.5(3)
N7 Mn1 N8 N9 177.6(4)
C13 N8 N9 C15 0.2(4)
Mn1 N8 N9 C15 178.6(3)
N1 O1 B1 O2 -59.9(4)
N1 O1 B1 O3 66.3(4)
N1 O1 B1 C16 -176.8(3)
N4 O2 B1 O1 62.1(4)
N4 O2 B1 O3 -63.3(4)
N4 O2 B1 C16 179.1(3)
N7 O3 B1 O1 -62.7(4)
N7 O3 B1 O2 64.2(4)
N7 O3 B1 C16 -179.0(3)
O1 N1 C2 C3 -178.1(3)
Mn1 N1 C2 C3 7.6(4)
O1 N1 C2 C1 1.8(6)
Mn1 N1 C2 C1 -172.5(3)
N3 N2 C3 C4 0.0(5)
Mn1 N2 C3 C4 -176.3(3)
N3 N2 C3 C2 178.5(3)
Mn1 N2 C3 C2 2.2(5)
N1 C2 C3 N2 -6.5(5)
C1 C2 C3 N2 173.6(4)
N1 C2 C3 C4 171.7(4)
C1 C2 C3 C4 -8.2(7)
N2 C3 C4 C5 0.1(5)
C2 C3 C4 C5 -178.2(4)
N2 N3 C5 C4 0.2(5)
C3 C4 C5 N3 -0.2(6)
O2 N4 C7 C8 -179.8(3)
Mn1 N4 C7 C8 1.2(5)
O2 N4 C7 C6 -0.5(6)
Mn1 N4 C7 C6 -179.5(3)
N6 N5 C8 C9 -1.1(4)
Mn1 N5 C8 C9 173.9(3)
N6 N5 C8 C7 179.7(3)
Mn1 N5 C8 C7 -5.3(5)
N4 C7 C8 N5 2.7(5)
C6 C7 C8 N5 -176.5(4)
N4 C7 C8 C9 -176.3(4)
C6 C7 C8 C9 4.4(7)
N5 C8 C9 C10 1.1(5)
C7 C8 C9 C10 -179.9(4)
N5 N6 C10 C9 -0.1(5)
C8 C9 C10 N6 -0.6(5)
O3 N7 C12 C13 179.9(3)
Mn1 N7 C12 C13 -7.0(4)
O3 N7 C12 C11 -1.4(5)
Mn1 N7 C12 C11 171.6(3)
N9 N8 C13 C14 -0.3(4)
Mn1 N8 C13 C14 -179.1(3)
N9 N8 C13 C12 -179.0(3)
Mn1 N8 C13 C12 2.2(4)
N7 C12 C13 N8 3.2(5)
C11 C12 C13 N8 -175.5(4)
N7 C12 C13 C14 -175.2(4)
C11 C12 C13 C14 6.1(6)
N8 C13 C14 C15 0.3(5)
C12 C13 C14 C15 178.7(4)
N8 N9 C15 C14 0.0(5)
C13 C14 C15 N9 -0.1(4)
O1 B1 C16 C21 -54.3(5)
O2 B1 C16 C21 -175.4(4)
O3 B1 C16 C21 64.4(5)
O1 B1 C16 C17 122.5(4)
O2 B1 C16 C17 1.4(5)
O3 B1 C16 C17 -118.8(4)
C21 C16 C17 C18 0.2(7)
B1 C16 C17 C18 -176.7(5)
C16 C17 C18 C19 -1.3(8)
C17 C18 C19 C20 1.3(8)
C18 C19 C20 C21 -0.1(7)
C17 C16 C21 C20 1.0(6)
B1 C16 C21 C20 177.9(4)
C19 C20 C21 C16 -1.0(7)
